data_4508995
loop_
_publ_author_name
'Hang, Tian'
'Fu, Da-Wei'
'Ye, Qiong'
'Xiong, Ren-Gen'

_publ_section_title
;
 Two Novel Noncentrosymmetric Zinc Coordination Compounds with Second
 Harmonic Generation Response, and Potential Piezoelectric and
 Ferroelectric Properties
;
_journal_issue 5
_journal_name_full 'Crystal Growth &amp; Design'
_journal_page_first 2026
_journal_paper_doi 10.1021/cg800618v
_journal_volume 9
_journal_year 2009
_chemical_formula_sum 'C21 H21 Br4 N3 O6 Zn2'
_chemical_formula_weight 861.79
_chemical_name_systematic
; 
 ? 
;
_space_group_IT_number 146
_symmetry_space_group_name_Hall 'P 3*'
_symmetry_space_group_name_H-M 'R 3 :R'
_atom_sites_solution_hydrogens geom
_atom_sites_solution_primary direct
_atom_sites_solution_secondary difmap
_audit_creation_method SHELXL-97
_cell_angle_alpha 63.0970(10)
_cell_angle_beta 63.0970(10)
_cell_angle_gamma 63.0970(10)
_cell_formula_units_Z 2
_cell_length_a 12.7660(10)
_cell_length_b 12.7660(10)
_cell_length_c 12.7660(10)
_cell_measurement_temperature 293(2)
_cell_volume 1572.2(2)
_computing_structure_refinement 'SHELXL-97 (Sheldrick, 1997)'
_computing_structure_solution 'SHELXS-97 (Sheldrick, 1990)'
_diffrn_ambient_temperature 293(2)
_diffrn_measured_fraction_theta_full 0.999
_diffrn_measured_fraction_theta_max 0.999
_diffrn_radiation_monochromator graphite
_diffrn_radiation_source 'fine-focus sealed tube'
_diffrn_radiation_type MoK\a
_diffrn_radiation_wavelength 0.71073
_diffrn_reflns_av_R_equivalents 0.1076
_diffrn_reflns_av_sigmaI/netI 0.1153
_diffrn_reflns_limit_h_max 13
_diffrn_reflns_limit_h_min -15
_diffrn_reflns_limit_k_max 15
_diffrn_reflns_limit_k_min -15
_diffrn_reflns_limit_l_max 15
_diffrn_reflns_limit_l_min -15
_diffrn_reflns_number 8533
_diffrn_reflns_theta_full 26.00
_diffrn_reflns_theta_max 26.00
_diffrn_reflns_theta_min 1.88
_exptl_absorpt_coefficient_mu 6.644
_exptl_crystal_density_diffrn 1.820
_exptl_crystal_density_method 'not measured'
_exptl_crystal_F_000 832
_refine_diff_density_max 1.337
_refine_diff_density_min -0.762
_refine_diff_density_rms 0.172
_refine_ls_abs_structure_details 'Flack H D (1983), Acta Cryst. A39, 876-881'
_refine_ls_abs_structure_Flack 0.04(3)
_refine_ls_extinction_method none
_refine_ls_goodness_of_fit_ref 0.922
_refine_ls_hydrogen_treatment mixed
_refine_ls_matrix_type full
_refine_ls_number_parameters 217
_refine_ls_number_reflns 4071
_refine_ls_number_restraints 1
_refine_ls_restrained_S_all 0.922
_refine_ls_R_factor_all 0.0872
_refine_ls_R_factor_gt 0.0652
_refine_ls_shift/su_max 0.000
_refine_ls_shift/su_mean 0.000
_refine_ls_structure_factor_coef Fsqd
_refine_ls_weighting_details 'calc w=1/[\s^2^(Fo^2^)+(0.0805P)^2^+0.0000P] where P=(Fo^2^+2Fc^2^)/3'
_refine_ls_weighting_scheme calc
_refine_ls_wR_factor_gt 0.1551
_refine_ls_wR_factor_ref 0.1607
_reflns_number_gt 2638
_reflns_number_total 4071
_reflns_threshold_expression >2sigma(I)
_cod_data_source_file cg800618vsup1.cif
_cod_data_source_block 2
_cod_database_code 4508995

loop_
_symmetry_equiv_pos_as_xyz
'x, y, z'
'z, x, y'
'y, z, x'

loop_
_atom_site_label
_atom_site_type_symbol
_atom_site_fract_x
_atom_site_fract_y
_atom_site_fract_z
_atom_site_U_iso_or_equiv
_atom_site_adp_type
_atom_site_occupancy
_atom_site_symmetry_multiplicity
_atom_site_calc_flag
_atom_site_refinement_flags
Zn3 Zn 0.41394(8) 0.41394(8) 0.41394(8) 0.0440(6) Uani 1 3 d S
Zn2 Zn 0.25133(8) 1.25133(8) 1.25133(8) 0.0444(6) Uani 1 3 d S
Br3 Br 0.49249(7) 0.49249(7) 0.49249(7) 0.0564(6) Uani 1 3 d S
Zn4 Zn 0.71017(8) 0.71017(8) 0.71017(8) 0.0461(6) Uani 1 3 d S
Br1 Br 0.63195(7) 0.63195(7) 0.63195(7) 0.0564(6) Uani 1 3 d S
Br2 Br 0.55077(12) 0.87938(13) 0.78478(13) 0.0613(4) Uani 1 1 d .
Br4 Br 0.57378(12) 0.33959(13) 0.24516(13) 0.0613(4) Uani 1 1 d .
C14 C 0.0240(14) 1.3436(14) 1.1553(15) 0.067(4) Uani 1 1 d .
H14A H 0.0826 1.3231 1.0848 0.081 Uiso 1 1 calc R
O2 O -0.0561(8) 1.3963(10) 1.5203(10) 0.074(3) Uani 1 1 d .
O3 O 0.1453(9) 1.3013(9) 1.4124(9) 0.070(3) Uani 1 1 d .
C13 C 0.0251(12) 1.3508(11) 1.4334(12) 0.052(3) Uani 1 1 d .
C12 C -0.1489(13) 1.4077(13) 1.3595(16) 0.067(4) Uani 1 1 d .
H12A H -0.2049 1.4276 1.4310 0.080 Uiso 1 1 calc R
N2 N 0.0588(9) 1.3282(9) 1.2434(9) 0.047(2) Uani 1 1 d .
C11 C -0.1061(15) 1.3927(16) 1.1662(19) 0.086(5) Uani 1 1 d .
H11A H -0.1318 1.4041 1.1032 0.103 Uiso 1 1 calc R
C10 C -0.1874(15) 1.4209(15) 1.2669(15) 0.072(4) Uani 1 1 d .
H10A H -0.2714 1.4500 1.2763 0.087 Uiso 1 1 calc R
C9 C -0.0244(12) 1.3638(11) 1.3396(13) 0.050(3) Uani 1 1 d .
Zn1 Zn 0.87315(9) 0.87315(9) 0.87315(9) 0.0454(6) Uani 1 3 d S
C8 C 0.9659(14) 0.7826(14) 1.1044(14) 0.068(4) Uani 1 1 d .
H8A H 1.0362 0.8045 1.0472 0.082 Uiso 1 1 calc R
O1 O 0.6031(10) 0.7262(10) 1.1814(8) 0.076(3) Uani 1 1 d .
O4 O 0.7112(9) 0.8240(9) 0.9816(10) 0.071(3) Uani 1 1 d .
C7 C 0.7826(13) 0.7629(11) 1.1485(12) 0.046(3) Uani 1 1 d .
C6 C 0.6947(12) 0.7734(12) 1.0970(12) 0.053(3) Uani 1 1 d .
N1 N 0.8819(9) 0.7970(9) 1.0638(10) 0.050(2) Uani 1 1 d .
C5 C 0.9556(16) 0.7349(15) 1.2328(16) 0.077(4) Uani 1 1 d .
H5A H 1.0177 0.7248 1.2589 0.093 Uiso 1 1 calc R
C4 C 0.8530(16) 0.7051(15) 1.3141(15) 0.074(4) Uani 1 1 d .
H4A H 0.8412 0.6764 1.3986 0.089 Uiso 1 1 calc R
C3 C 0.7680(15) 0.7173(13) 1.2719(13) 0.065(4) Uani 1 1 d .
H3A H 0.6979 0.6944 1.3276 0.078 Uiso 1 1 calc R
C2 C 0.5216(15) 0.7209(18) 1.1356(15) 0.088(5) Uani 1 1 d .
H2A H 0.4602 0.6857 1.2039 0.132 Uiso 1 1 calc R
H2D H 0.5685 0.6706 1.0818 0.132 Uiso 1 1 calc R
H2B H 0.4818 0.8029 1.0907 0.132 Uiso 1 1 calc R
C1 C -0.0154(14) 1.4010(17) 1.6064(15) 0.085(5) Uani 1 1 d .
H1A H -0.0858 1.4371 1.6660 0.127 Uiso 1 1 calc R
H1B H 0.0393 1.4504 1.5624 0.127 Uiso 1 1 calc R
H1C H 0.0274 1.3188 1.6481 0.127 Uiso 1 1 calc R

loop_
_atom_site_aniso_label
_atom_site_aniso_U_11
_atom_site_aniso_U_22
_atom_site_aniso_U_33
_atom_site_aniso_U_23
_atom_site_aniso_U_13
_atom_site_aniso_U_12
Zn3 0.0460(7) 0.0460(7) 0.0460(7) -0.0159(5) -0.0159(5) -0.0159(5)
Zn2 0.0445(7) 0.0445(7) 0.0445(7) -0.0140(5) -0.0140(5) -0.0140(5)
Br3 0.0625(8) 0.0625(8) 0.0625(8) -0.0243(5) -0.0243(5) -0.0243(5)
Zn4 0.0490(8) 0.0490(8) 0.0490(8) -0.0175(5) -0.0175(5) -0.0175(5)
Br1 0.0628(8) 0.0628(8) 0.0628(8) -0.0246(5) -0.0246(5) -0.0246(5)
Br2 0.0571(8) 0.0570(8) 0.0809(10) -0.0358(7) -0.0246(7) -0.0093(7)
Br4 0.0557(8) 0.0808(10) 0.0588(8) -0.0370(8) -0.0087(7) -0.0244(7)
C14 0.067(9) 0.071(10) 0.063(9) -0.018(8) -0.032(8) -0.012(8)
O2 0.045(5) 0.103(8) 0.077(7) -0.049(6) -0.007(5) -0.015(5)
O3 0.065(7) 0.080(7) 0.069(6) -0.034(5) -0.014(5) -0.022(5)
C13 0.048(8) 0.046(7) 0.059(8) -0.017(6) -0.011(7) -0.017(6)
C12 0.050(8) 0.058(9) 0.098(12) -0.029(8) -0.027(8) -0.013(7)
N2 0.038(5) 0.055(6) 0.055(6) -0.018(5) -0.020(5) -0.013(5)
C11 0.064(10) 0.096(12) 0.106(14) -0.007(11) -0.054(11) -0.030(9)
C10 0.050(9) 0.083(11) 0.082(11) -0.025(9) -0.020(9) -0.020(8)
C9 0.038(7) 0.031(6) 0.071(9) -0.018(6) -0.017(7) -0.002(5)
Zn1 0.0454(7) 0.0454(7) 0.0454(7) -0.0142(5) -0.0142(5) -0.0142(5)
C8 0.058(9) 0.085(11) 0.073(10) -0.017(8) -0.023(8) -0.038(8)
O1 0.076(7) 0.101(8) 0.051(6) -0.021(6) -0.003(5) -0.047(6)
O4 0.062(6) 0.071(7) 0.074(7) -0.024(6) -0.019(5) -0.017(5)
C7 0.064(8) 0.036(6) 0.039(7) -0.009(5) -0.022(6) -0.013(6)
C6 0.059(8) 0.058(8) 0.043(7) -0.022(7) -0.003(6) -0.026(7)
N1 0.049(6) 0.046(6) 0.059(7) -0.018(5) -0.028(5) -0.006(5)
C5 0.079(11) 0.081(11) 0.083(12) -0.030(9) -0.046(10) -0.009(9)
C4 0.094(12) 0.075(10) 0.057(9) -0.016(8) -0.039(9) -0.020(9)
C3 0.078(10) 0.065(9) 0.052(9) -0.016(7) -0.024(8) -0.020(8)
C2 0.077(11) 0.145(16) 0.072(10) -0.037(11) -0.002(8) -0.076(12)
C1 0.064(9) 0.130(15) 0.088(11) -0.076(11) -0.005(8) -0.030(10)

loop_
_atom_type_symbol
_atom_type_description
_atom_type_scat_dispersion_real
_atom_type_scat_dispersion_imag
_atom_type_scat_source
C C 0.0033 0.0016 'International Tables Vol C Tables 4.2.6.8 and 6.1.1.4'
H H 0.0000 0.0000 'International Tables Vol C Tables 4.2.6.8 and 6.1.1.4'
N N 0.0061 0.0033 'International Tables Vol C Tables 4.2.6.8 and 6.1.1.4'
O O 0.0106 0.0060 'International Tables Vol C Tables 4.2.6.8 and 6.1.1.4'
Zn Zn 0.2839 1.4301 'International Tables Vol C Tables 4.2.6.8 and 6.1.1.4'
Br Br -0.2901 2.4595 'International Tables Vol C Tables 4.2.6.8 and 6.1.1.4'

loop_
_geom_angle_atom_site_label_1
_geom_angle_atom_site_label_2
_geom_angle_atom_site_label_3
_geom_angle
_geom_angle_site_symmetry_1
_geom_angle_site_symmetry_3
Br3 Zn3 Br4 110.55(6) . 2
Br3 Zn3 Br4 110.55(6) . 3
Br4 Zn3 Br4 108.37(6) 2 3
Br3 Zn3 Br4 110.55(6) . .
Br4 Zn3 Br4 108.37(6) 2 .
Br4 Zn3 Br4 108.37(6) 3 .
O3 Zn2 O3 96.1(4) . 3_456
O3 Zn2 O3 96.1(4) . 2_465
O3 Zn2 O3 96.1(4) 3_456 2_465
O3 Zn2 N2 164.8(4) . 3_456
O3 Zn2 N2 76.4(4) 3_456 3_456
O3 Zn2 N2 97.9(4) 2_465 3_456
O3 Zn2 N2 97.9(4) . 2_465
O3 Zn2 N2 164.8(4) 3_456 2_465
O3 Zn2 N2 76.4(4) 2_465 2_465
N2 Zn2 N2 91.3(4) 3_456 2_465
O3 Zn2 N2 76.4(4) . .
O3 Zn2 N2 97.9(4) 3_456 .
O3 Zn2 N2 164.8(4) 2_465 .
N2 Zn2 N2 91.3(4) 3_456 .
N2 Zn2 N2 91.3(4) 2_465 .
Br1 Zn4 Br2 110.81(6) . .
Br1 Zn4 Br2 110.81(6) . 2
Br2 Zn4 Br2 108.10(6) . 2
Br1 Zn4 Br2 110.81(6) . 3
Br2 Zn4 Br2 108.10(6) . 3
Br2 Zn4 Br2 108.10(6) 2 3
N2 C14 C11 120.1(15) . .
N2 C14 H14A 119.9 . .
C11 C14 H14A 119.9 . .
C13 O2 C1 118.6(11) . .
C13 O3 Zn2 117.7(9) . .
O2 C13 O3 128.5(12) . .
O2 C13 C9 114.7(12) . .
O3 C13 C9 116.7(12) . .
C9 C12 C10 116.4(15) . .
C9 C12 H12A 121.8 . .
C10 C12 H12A 121.8 . .
C14 N2 C9 119.3(12) . .
C14 N2 Zn2 127.3(10) . .
C9 N2 Zn2 113.4(8) . .
C10 C11 C14 118.9(16) . .
C10 C11 H11A 120.6 . .
C14 C11 H11A 120.6 . .
C11 C10 C12 120.6(15) . .
C11 C10 H10A 119.7 . .
C12 C10 H10A 119.7 . .
N2 C9 C12 124.5(14) . .
N2 C9 C13 115.8(11) . .
C12 C9 C13 119.7(14) . .
O4 Zn1 O4 97.3(4) 3 2
O4 Zn1 O4 97.3(4) 3 .
O4 Zn1 O4 97.3(4) 2 .
O4 Zn1 N1 164.7(4) 3 .
O4 Zn1 N1 97.3(4) 2 .
O4 Zn1 N1 76.0(4) . .
O4 Zn1 N1 97.3(4) 3 2
O4 Zn1 N1 76.0(4) 2 2
O4 Zn1 N1 164.7(4) . 2
N1 Zn1 N1 91.0(4) . 2
O4 Zn1 N1 76.0(4) 3 3
O4 Zn1 N1 164.7(4) 2 3
O4 Zn1 N1 97.3(4) . 3
N1 Zn1 N1 91.0(4) . 3
N1 Zn1 N1 91.0(4) 2 3
N1 C8 C5 123.2(14) . .
N1 C8 H8A 118.4 . .
C5 C8 H8A 118.4 . .
C6 O1 C2 116.9(11) . .
C6 O4 Zn1 117.1(9) . .
N1 C7 C3 122.2(13) . .
N1 C7 C6 114.6(11) . .
C3 C7 C6 123.1(14) . .
O4 C6 O1 126.9(12) . .
O4 C6 C7 119.1(12) . .
O1 C6 C7 114.1(12) . .
C8 N1 C7 116.9(12) . .
C8 N1 Zn1 130.2(10) . .
C7 N1 Zn1 112.9(8) . .
C4 C5 C8 117.6(14) . .
C4 C5 H5A 121.2 . .
C8 C5 H5A 121.2 . .
C3 C4 C5 119.0(15) . .
C3 C4 H4A 120.5 . .
C5 C4 H4A 120.5 . .
C4 C3 C7 121.0(15) . .
C4 C3 H3A 119.5 . .
C7 C3 H3A 119.5 . .
O1 C2 H2A 109.5 . .
O1 C2 H2D 109.5 . .
H2A C2 H2D 109.5 . .
O1 C2 H2B 109.5 . .
H2A C2 H2B 109.5 . .
H2D C2 H2B 109.5 . .
O2 C1 H1A 109.5 . .
O2 C1 H1B 109.5 . .
H1A C1 H1B 109.5 . .
O2 C1 H1C 109.5 . .
H1A C1 H1C 109.5 . .
H1B C1 H1C 109.5 . .

loop_
_geom_bond_atom_site_label_1
_geom_bond_atom_site_label_2
_geom_bond_distance
_geom_bond_site_symmetry_2
Zn3 Br3 2.397(3) .
Zn3 Br4 2.4138(15) 2
Zn3 Br4 2.4138(15) 3
Zn3 Br4 2.4138(15) .
Zn2 O3 2.087(9) .
Zn2 O3 2.087(9) 3_456
Zn2 O3 2.087(9) 2_465
Zn2 N2 2.228(10) 3_456
Zn2 N2 2.228(10) 2_465
Zn2 N2 2.228(10) .
Zn4 Br1 2.387(3) .
Zn4 Br2 2.4176(15) .
Zn4 Br2 2.4176(15) 2
Zn4 Br2 2.4176(15) 3
C14 N2 1.295(17) .
C14 C11 1.45(2) .
C14 H14A 0.9300 .
O2 C13 1.281(15) .
O2 C1 1.445(17) .
O3 C13 1.314(16) .
C13 C9 1.508(18) .
C12 C9 1.364(18) .
C12 C10 1.39(2) .
C12 H12A 0.9300 .
N2 C9 1.315(17) .
C11 C10 1.32(2) .
C11 H11A 0.9300 .
C10 H10A 0.9300 .
Zn1 O4 2.094(10) 3
Zn1 O4 2.094(10) 2
Zn1 O4 2.094(10) .
Zn1 N1 2.211(11) .
Zn1 N1 2.211(11) 2
Zn1 N1 2.211(11) 3
C8 N1 1.301(17) .
C8 C5 1.43(2) .
C8 H8A 0.9300 .
O1 C6 1.342(15) .
O1 C2 1.442(18) .
O4 C6 1.270(15) .
C7 N1 1.340(16) .
C7 C3 1.364(18) .
C7 C6 1.470(18) .
C5 C4 1.34(2) .
C5 H5A 0.9300 .
C4 C3 1.34(2) .
C4 H4A 0.9300 .
C3 H3A 0.9300 .
C2 H2A 0.9600 .
C2 H2D 0.9600 .
C2 H2B 0.9600 .
C1 H1A 0.9600 .
C1 H1B 0.9600 .
C1 H1C 0.9600 .
